data_7205745
loop_
_publ_author_name
'Deng, Zhao-Peng'
'Huo, Li-Hua'
'Qi, Hui-Ling'
'Zhu, Li-Na'
'Zhao, Hui'
'Gao, Shan'

_publ_section_title
;
 Structural diversity of Zn(ii)/Cd(ii) complexes based on bis(pyridyl)
 ligands with a long flexible spacer: From zero-dimensional binuclear,
 one-dimensional chain, two-dimensional layer, to three-dimensional
 frameworks
;
_journal_issue 12
_journal_name_full CrystEngComm
_journal_page_first 4218
_journal_paper_doi 10.1039/c0ce00717j
_journal_volume 13
_journal_year 2011
_chemical_formula_moiety 'C36 H36 N8 Zn, 2(Cl O4)'
_chemical_formula_sum 'C36 H36 Cl2 N8 O8 Zn'
_chemical_formula_weight 845.00
_chemical_name_systematic
;
?
;
_space_group_IT_number 116
_symmetry_cell_setting tetragonal
_symmetry_space_group_name_Hall 'P -4 -2c'
_symmetry_space_group_name_H-M 'P -4 c 2'
_atom_sites_solution_hydrogens geom
_atom_sites_solution_primary direct
_atom_sites_solution_secondary difmap
_audit_creation_method SHELXL-97
_cell_angle_alpha 90.00
_cell_angle_beta 90.00
_cell_angle_gamma 90.00
_cell_formula_units_Z 2
_cell_length_a 10.7613(15)
_cell_length_b 10.7613(15)
_cell_length_c 16.348(3)
_cell_measurement_reflns_used 10117
_cell_measurement_temperature 295(2)
_cell_measurement_theta_max 25.00
_cell_measurement_theta_min 3.13
_cell_volume 1893.2(5)
_computing_cell_refinement RAPID-AUTO
_computing_data_collection 'RAPID-AUTO (Rigaku Corporation, 1998)'
_computing_data_reduction 'CrystalStructure (Rigaku/MSC and Rigaku Corporation, 2002)'
_computing_molecular_graphics SHELXL-97
_computing_publication_material SHELXL-97
_computing_structure_refinement 'SHELXL-97 (Sheldrick, 1997)'
_computing_structure_solution 'SHELXS-97 (Sheldrick, 1997)'
_diffrn_ambient_temperature 295(2)
_diffrn_detector_area_resol_mean 10.000
_diffrn_measured_fraction_theta_full 0.996
_diffrn_measured_fraction_theta_max 0.996
_diffrn_measurement_device_type 'Rigaku RAXIS-RAPID'
_diffrn_measurement_method \w
_diffrn_radiation_monochromator graphite
_diffrn_radiation_source 'fine-focus sealed tube'
_diffrn_radiation_type MoK\a
_diffrn_radiation_wavelength 0.71073
_diffrn_reflns_av_R_equivalents 0.0482
_diffrn_reflns_av_sigmaI/netI 0.0282
_diffrn_reflns_limit_h_max 12
_diffrn_reflns_limit_h_min -12
_diffrn_reflns_limit_k_max 12
_diffrn_reflns_limit_k_min -12
_diffrn_reflns_limit_l_max 17
_diffrn_reflns_limit_l_min -19
_diffrn_reflns_number 14112
_diffrn_reflns_theta_full 25.01
_diffrn_reflns_theta_max 25.01
_diffrn_reflns_theta_min 3.13
_diffrn_standards_decay_% 0
_diffrn_standards_interval_count 0
_diffrn_standards_interval_time 0
_diffrn_standards_number 0
_exptl_absorpt_coefficient_mu 0.852
_exptl_absorpt_correction_T_max 0.9046
_exptl_absorpt_correction_T_min 0.8617
_exptl_absorpt_correction_type multi-scan
_exptl_absorpt_process_details 'ABSCOR (Higashi, 1995)'
_exptl_crystal_colour colorless
_exptl_crystal_density_diffrn 1.482
_exptl_crystal_density_method 'not measured'
_exptl_crystal_description prism
_exptl_crystal_F_000 872
_exptl_crystal_size_max 0.18
_exptl_crystal_size_mid 0.15
_exptl_crystal_size_min 0.12
_refine_diff_density_max 0.366
_refine_diff_density_min -0.508
_refine_diff_density_rms 0.073
_refine_ls_abs_structure_details 'Flack H D (1983), Acta Cryst. A39, 876-881'
_refine_ls_abs_structure_Flack 0.02(4)
_refine_ls_extinction_method none
_refine_ls_goodness_of_fit_ref 1.107
_refine_ls_hydrogen_treatment constr
_refine_ls_matrix_type full
_refine_ls_number_parameters 135
_refine_ls_number_reflns 1672
_refine_ls_number_restraints 0
_refine_ls_restrained_S_all 1.107
_refine_ls_R_factor_all 0.0740
_refine_ls_R_factor_gt 0.0571
_refine_ls_shift/su_max 0.000
_refine_ls_shift/su_mean 0.000
_refine_ls_structure_factor_coef Fsqd
_refine_ls_weighting_details 'calc w=1/[\s^2^(Fo^2^)+(0.1119P)^2^+0.7750P] where P=(Fo^2^+2Fc^2^)/3'
_refine_ls_weighting_scheme calc
_refine_ls_wR_factor_gt 0.1503
_refine_ls_wR_factor_ref 0.1800
_reflns_number_gt 1307
_reflns_number_total 1672
_reflns_threshold_expression >2sigma(I)
_cod_data_source_file c0ce00717j.txt
_cod_data_source_block 6
_cod_original_sg_symbol_H-M 'P -4c2'
_cod_database_code 7205745

loop_
_symmetry_equiv_pos_as_xyz
'x, y, z'
'-x, -y, z'
'y, -x, -z'
'-y, x, -z'
'x, -y, z+1/2'
'-x, y, z+1/2'
'y, x, -z+1/2'
'-y, -x, -z+1/2'

loop_
_atom_site_label
_atom_site_type_symbol
_atom_site_fract_x
_atom_site_fract_y
_atom_site_fract_z
_atom_site_U_iso_or_equiv
_atom_site_adp_type
_atom_site_occupancy
_atom_site_symmetry_multiplicity
_atom_site_calc_flag
_atom_site_refinement_flags
_atom_site_disorder_assembly
_atom_site_disorder_group
Zn1 Zn 1.0000 1.0000 1.0000 0.0537(4) Uani 1 4 d S . .
Cl1 Cl 0.65920(16) 0.34080(16) 0.7500 0.0866(7) Uani 1 2 d S . .
N1 N 0.8657(5) 0.9361(4) 0.9264(3) 0.0581(11) Uani 1 1 d . . .
N2 N 0.6957(5) 0.6499(4) 0.8953(4) 0.0725(14) Uani 1 1 d . . .
H2N H 0.6431 0.6194 0.8611 0.087 Uiso 1 1 calc R . .
C1 C 0.8224(5) 0.8203(5) 0.9371(3) 0.0559(11) Uani 1 1 d . . .
H1 H 0.8512 0.7742 0.9813 0.067 Uiso 1 1 calc R . .
C2 C 0.7357(5) 0.7663(5) 0.8842(3) 0.0566(13) Uani 1 1 d . . .
C3 C 0.6918(6) 0.8399(6) 0.8214(3) 0.0651(16) Uani 1 1 d . . .
H3 H 0.6324 0.8085 0.7856 0.078 Uiso 1 1 calc R . .
C4 C 0.7348(6) 0.9588(7) 0.8112(3) 0.0694(17) Uani 1 1 d . . .
H4 H 0.7041 1.0080 0.7690 0.083 Uiso 1 1 calc R . .
C5 C 0.8222(7) 1.0046(5) 0.8627(4) 0.0691(17) Uani 1 1 d . . .
H5 H 0.8529 1.0844 0.8544 0.083 Uiso 1 1 calc R . .
C6 C 0.7389(6) 0.5709(6) 0.9646(5) 0.0766(18) Uani 1 1 d . . .
H6A H 0.6897 0.4954 0.9655 0.092 Uiso 1 1 calc R . .
H6B H 0.7232 0.6148 1.0154 0.092 Uiso 1 1 calc R . .
C7 C 0.8742(6) 0.5357(5) 0.9616(4) 0.0600(13) Uani 1 1 d . . .
C8 C 0.9364(7) 0.5179(6) 1.0320(4) 0.0693(17) Uani 1 1 d . . .
H8 H 0.8955 0.5292 1.0816 0.083 Uiso 1 1 calc R . .
C9 C 0.9378(7) 0.5172(6) 0.8860(4) 0.0691(16) Uani 1 1 d . . .
H9 H 0.8959 0.5280 0.8368 0.083 Uiso 1 1 calc R . .
O1 O 0.5549(10) 0.2957(13) 0.7657(13) 0.291(9) Uani 1 1 d . A .
O2 O 0.7493(18) 0.2956(19) 0.8067(13) 0.207(10) Uani 0.58(2) 1 d P A 1
O2' O 0.616(4) 0.390(3) 0.8282(10) 0.215(18) Uani 0.42(2) 1 d P A 2

loop_
_atom_site_aniso_label
_atom_site_aniso_U_11
_atom_site_aniso_U_22
_atom_site_aniso_U_33
_atom_site_aniso_U_23
_atom_site_aniso_U_13
_atom_site_aniso_U_12
Zn1 0.0480(4) 0.0480(4) 0.0652(7) 0.000 0.000 0.000
Cl1 0.0667(8) 0.0667(8) 0.1265(18) 0.0010(11) 0.0010(11) -0.0201(9)
N1 0.058(3) 0.047(2) 0.069(3) 0.002(2) 0.001(2) 0.0055(19)
N2 0.058(3) 0.052(3) 0.107(4) -0.007(3) -0.014(3) -0.001(2)
C1 0.052(3) 0.045(3) 0.071(3) 0.003(2) -0.004(3) 0.0073(19)
C2 0.046(3) 0.056(3) 0.067(3) -0.013(2) -0.003(2) 0.004(2)
C3 0.059(3) 0.080(4) 0.056(3) -0.013(3) -0.009(3) 0.005(3)
C4 0.079(4) 0.075(4) 0.054(3) 0.005(3) -0.015(3) 0.008(3)
C5 0.083(5) 0.053(3) 0.072(4) 0.011(3) 0.001(3) 0.004(3)
C6 0.062(4) 0.059(3) 0.109(5) 0.010(3) 0.011(3) -0.009(3)
C7 0.065(3) 0.040(3) 0.074(3) 0.000(3) 0.006(3) -0.005(3)
C8 0.086(5) 0.055(3) 0.067(3) 0.002(3) 0.015(4) 0.003(3)
C9 0.065(4) 0.072(4) 0.070(4) -0.006(3) 0.002(3) 0.006(3)
O1 0.154(9) 0.268(13) 0.45(2) 0.019(18) 0.104(15) -0.119(9)
O2 0.157(16) 0.187(19) 0.28(2) 0.041(15) -0.093(15) 0.022(13)
O2' 0.36(5) 0.19(3) 0.098(11) -0.066(14) 0.007(17) -0.07(2)

loop_
_atom_type_symbol
_atom_type_description
_atom_type_scat_dispersion_real
_atom_type_scat_dispersion_imag
_atom_type_scat_source
C C 0.0033 0.0016 'International Tables Vol C Tables 4.2.6.8 and 6.1.1.4'
H H 0.0000 0.0000 'International Tables Vol C Tables 4.2.6.8 and 6.1.1.4'
N N 0.0061 0.0033 'International Tables Vol C Tables 4.2.6.8 and 6.1.1.4'
O O 0.0106 0.0060 'International Tables Vol C Tables 4.2.6.8 and 6.1.1.4'
Cl Cl 0.1484 0.1585 'International Tables Vol C Tables 4.2.6.8 and 6.1.1.4'
Zn Zn 0.2839 1.4301 'International Tables Vol C Tables 4.2.6.8 and 6.1.1.4'

loop_
_geom_angle_atom_site_label_1
_geom_angle_atom_site_label_2
_geom_angle_atom_site_label_3
_geom_angle
_geom_angle_site_symmetry_1
_geom_angle_site_symmetry_3
_geom_angle_publ_flag
N1 Zn1 N1 111.15(14) . 4_757 ?
N1 Zn1 N1 111.15(14) . 3_577 ?
N1 Zn1 N1 106.2(3) 4_757 3_577 ?
N1 Zn1 N1 106.2(3) . 2_775 ?
N1 Zn1 N1 111.15(14) 4_757 2_775 ?
N1 Zn1 N1 111.15(14) 3_577 2_775 ?
O1 Cl1 O1 137.7(14) 8_666 . ?
O1 Cl1 O2 110.1(13) 8_666 8_666 ?
O1 Cl1 O2 100.2(12) . 8_666 ?
O1 Cl1 O2 100.2(12) 8_666 . ?
O1 Cl1 O2 110.1(13) . . ?
O2 Cl1 O2 87.6(19) 8_666 . ?
O1 Cl1 O2' 88.6(13) 8_666 . ?
O1 Cl1 O2' 71.2(15) . . ?
O2 Cl1 O2' 157.6(18) 8_666 . ?
O2 Cl1 O2' 76.7(14) . . ?
O1 Cl1 O2' 71.2(15) 8_666 8_666 ?
O1 Cl1 O2' 88.6(14) . 8_666 ?
O2 Cl1 O2' 76.7(14) 8_666 8_666 ?
O2 Cl1 O2' 157.6(18) . 8_666 ?
O2' Cl1 O2' 122(3) . 8_666 ?
C1 N1 C5 118.9(5) . . ?
C1 N1 Zn1 119.5(4) . . ?
C5 N1 Zn1 121.5(4) . . ?
C2 N2 C6 122.5(5) . . ?
C2 N2 H2N 118.8 . . ?
C6 N2 H2N 118.8 . . ?
N1 C1 C2 122.6(5) . . ?
N1 C1 H1 118.7 . . ?
C2 C1 H1 118.7 . . ?
N2 C2 C3 121.9(5) . . ?
N2 C2 C1 121.4(5) . . ?
C3 C2 C1 116.7(5) . . ?
C4 C3 C2 120.7(5) . . ?
C4 C3 H3 119.6 . . ?
C2 C3 H3 119.6 . . ?
C5 C4 C3 119.9(5) . . ?
C5 C4 H4 120.0 . . ?
C3 C4 H4 120.0 . . ?
C4 C5 N1 121.2(6) . . ?
C4 C5 H5 119.4 . . ?
N1 C5 H5 119.4 . . ?
N2 C6 C7 114.8(5) . . ?
N2 C6 H6A 108.6 . . ?
C7 C6 H6A 108.6 . . ?
N2 C6 H6B 108.6 . . ?
C7 C6 H6B 108.6 . . ?
H6A C6 H6B 107.5 . . ?
C8 C7 C9 118.8(6) . . ?
C8 C7 C6 119.3(6) . . ?
C9 C7 C6 121.8(6) . . ?
C7 C8 C8 121.2(4) . 2_765 ?
C7 C8 H8 119.4 . . ?
C8 C8 H8 119.4 2_765 . ?
C9 C9 C7 120.0(4) 2_765 . ?
C9 C9 H9 120.0 2_765 . ?
C7 C9 H9 120.0 . . ?
Cl1 O1 O2' 60.6(13) . . ?
Cl1 O2' O1 48.2(7) . . ?

loop_
_geom_bond_atom_site_label_1
_geom_bond_atom_site_label_2
_geom_bond_distance
_geom_bond_site_symmetry_2
_geom_bond_publ_flag
Zn1 N1 2.002(5) . ?
Zn1 N1 2.002(5) 4_757 ?
Zn1 N1 2.002(5) 3_577 ?
Zn1 N1 2.002(5) 2_775 ?
Cl1 O1 1.249(8) 8_666 ?
Cl1 O1 1.249(8) . ?
Cl1 O2 1.427(14) 8_666 ?
Cl1 O2 1.427(14) . ?
Cl1 O2' 1.460(19) . ?
Cl1 O2' 1.460(19) 8_666 ?
N1 C1 1.341(7) . ?
N1 C5 1.360(8) . ?
N2 C2 1.337(8) . ?
N2 C6 1.491(8) . ?
N2 H2N 0.8600 . ?
C1 C2 1.398(7) . ?
C1 H1 0.9300 . ?
C2 C3 1.380(8) . ?
C3 C4 1.371(9) . ?
C3 H3 0.9300 . ?
C4 C5 1.355(9) . ?
C4 H4 0.9300 . ?
C5 H5 0.9300 . ?
C6 C7 1.505(9) . ?
C6 H6A 0.9700 . ?
C6 H6B 0.9700 . ?
C7 C8 1.345(8) . ?
C7 C9 1.427(9) . ?
C8 C8 1.422(15) 2_765 ?
C8 H8 0.9300 . ?
C9 C9 1.390(14) 2_765 ?
C9 H9 0.9300 . ?
O1 O2' 1.59(3) . ?

loop_
_geom_hbond_atom_site_label_D
_geom_hbond_atom_site_label_H
_geom_hbond_atom_site_label_A
_geom_hbond_distance_DH
_geom_hbond_distance_HA
_geom_hbond_distance_DA
_geom_hbond_angle_DHA
_geom_hbond_site_symmetry_A
N2 H2N O2' 0.86 2.54 3.12(3) 125.6 .

loop_
_geom_torsion_atom_site_label_1
_geom_torsion_atom_site_label_2
_geom_torsion_atom_site_label_3
_geom_torsion_atom_site_label_4
_geom_torsion
_geom_torsion_site_symmetry_1
_geom_torsion_site_symmetry_2
_geom_torsion_site_symmetry_3
_geom_torsion_site_symmetry_4
_geom_torsion_publ_flag
N1 Zn1 N1 C1 6.7(4) 4_757 . . . ?
N1 Zn1 N1 C1 -111.4(5) 3_577 . . . ?
N1 Zn1 N1 C1 127.7(5) 2_775 . . . ?
N1 Zn1 N1 C5 -169.5(5) 4_757 . . . ?
N1 Zn1 N1 C5 72.5(4) 3_577 . . . ?
N1 Zn1 N1 C5 -48.5(4) 2_775 . . . ?
C5 N1 C1 C2 1.2(9) . . . . ?
Zn1 N1 C1 C2 -175.0(4) . . . . ?
C6 N2 C2 C3 -177.7(5) . . . . ?
C6 N2 C2 C1 0.9(8) . . . . ?
N1 C1 C2 N2 178.7(5) . . . . ?
N1 C1 C2 C3 -2.6(8) . . . . ?
N2 C2 C3 C4 -179.7(6) . . . . ?
C1 C2 C3 C4 1.6(8) . . . . ?
C2 C3 C4 C5 0.6(9) . . . . ?
C3 C4 C5 N1 -2.1(10) . . . . ?
C1 N1 C5 C4 1.2(10) . . . . ?
Zn1 N1 C5 C4 177.3(5) . . . . ?
C2 N2 C6 C7 -66.5(8) . . . . ?
N2 C6 C7 C8 149.4(6) . . . . ?
N2 C6 C7 C9 -32.5(8) . . . . ?
C9 C7 C8 C8 0.5(12) . . . 2_765 ?
C6 C7 C8 C8 178.7(7) . . . 2_765 ?
C8 C7 C9 C9 -0.8(11) . . . 2_765 ?
C6 C7 C9 C9 -179.0(7) . . . 2_765 ?
O1 Cl1 O1 O2' -65.6(15) 8_666 . . . ?
O2 Cl1 O1 O2' 159(2) 8_666 . . . ?
O2 Cl1 O1 O2' 67.4(16) . . . . ?
O2' Cl1 O1 O2' -125(3) 8_666 . . . ?
O1 Cl1 O2' O1 142.2(15) 8_666 . . . ?
O2 Cl1 O2' O1 -70(5) 8_666 . . . ?
O2 Cl1 O2' O1 -117.0(15) . . . . ?
O2' Cl1 O2' O1 75.7(12) 8_666 . . . ?
